data_4002149
loop_
_publ_author_name
'Fu, Hong-Ru'
'Xu, Zhong-Xuan'
'Zhang, Jian'

_publ_section_title
;
 Water-Stable Metal--Organic Frameworks for Fast and High Dichromate
 Trapping via Single-Crystal-to-Single-Crystal Ion Exchange
;
_journal_issue 1
_journal_name_full 'Chemistry of Materials'
_journal_page_first 205
_journal_paper_doi 10.1021/cm503767r
_journal_volume 27
_journal_year 2015
_chemical_formula_moiety 'C27 H23 N7 O Zn'
_chemical_formula_sum 'C27 H23 N7 O Zn'
_chemical_formula_weight 526.89
_chemical_name_systematic
; 
 ? 
;
_space_group_IT_number 52
_symmetry_cell_setting orthorhombic
_symmetry_space_group_name_Hall '-P 2a 2bc'
_symmetry_space_group_name_H-M 'P n n a'
_atom_sites_solution_hydrogens geom
_atom_sites_solution_primary direct
_atom_sites_solution_secondary difmap
_audit_creation_method SHELXL-97
_cell_angle_alpha 90.00
_cell_angle_beta 90.00
_cell_angle_gamma 90.00
_cell_formula_units_Z 8
_cell_length_a 28.4095(12)
_cell_length_b 28.0922(11)
_cell_length_c 9.4743(5)
_cell_measurement_reflns_used 4200
_cell_measurement_temperature 100(2)
_cell_measurement_theta_max 74.72
_cell_measurement_theta_min 3.11
_cell_volume 7561.3(6)
_computing_cell_refinement 'Bruker FRAMBO'
_computing_data_collection 'Bruker FRAMBO'
_computing_data_reduction 'Bruker SAINT'
_computing_molecular_graphics 'Bruker SHELXTL'
_computing_publication_material 'Bruker SHELXTL'
_computing_structure_refinement 'SHELXL-97 (Sheldrick, 1997)'
_computing_structure_solution 'SHELXS-97 (Sheldrick, 1990)'
_diffrn_ambient_temperature 100(2)
_diffrn_detector_area_resol_mean none
_diffrn_measured_fraction_theta_full 0.973
_diffrn_measured_fraction_theta_max 0.973
_diffrn_measurement_device_type 'multiwire proportional'
_diffrn_measurement_method 'phi and omega scans'
_diffrn_radiation_monochromator graphite
_diffrn_radiation_source 'fine-focus sealed tube'
_diffrn_radiation_type CuK\a
_diffrn_radiation_wavelength 1.54178
_diffrn_reflns_av_R_equivalents 0.0512
_diffrn_reflns_av_sigmaI/netI 0.0443
_diffrn_reflns_limit_h_max 35
_diffrn_reflns_limit_h_min -35
_diffrn_reflns_limit_k_max 35
_diffrn_reflns_limit_k_min -34
_diffrn_reflns_limit_l_max 11
_diffrn_reflns_limit_l_min -8
_diffrn_reflns_number 18175
_diffrn_reflns_theta_full 74.72
_diffrn_reflns_theta_max 74.72
_diffrn_reflns_theta_min 3.11
_diffrn_standards_decay_% none
_diffrn_standards_interval_count none
_diffrn_standards_interval_time none
_diffrn_standards_number none
_exptl_absorpt_coefficient_mu 1.084
_exptl_absorpt_correction_T_max 0.805
_exptl_absorpt_correction_T_min 0.771
_exptl_absorpt_correction_type multi-scan
_exptl_absorpt_process_details 'SADABS (Sheldrick, 1996)'
_exptl_crystal_colour colorless
_exptl_crystal_density_diffrn 0.926
_exptl_crystal_density_method 'not measured'
_exptl_crystal_description block
_exptl_crystal_F_000 2176
_exptl_crystal_size_max 0.30
_exptl_crystal_size_mid 0.20
_exptl_crystal_size_min 0.20
_platon_squeeze_details
;
;
_refine_diff_density_max 0.889
_refine_diff_density_min -0.671
_refine_diff_density_rms 0.078
_refine_ls_extinction_method none
_refine_ls_goodness_of_fit_ref 1.003
_refine_ls_hydrogen_treatment constr
_refine_ls_matrix_type full
_refine_ls_number_parameters 325
_refine_ls_number_reflns 7761
_refine_ls_number_restraints 0
_refine_ls_restrained_S_all 1.003
_refine_ls_R_factor_all 0.1057
_refine_ls_R_factor_gt 0.0805
_refine_ls_shift/su_max 0.001
_refine_ls_shift/su_mean 0.000
_refine_ls_structure_factor_coef Fsqd
_refine_ls_weighting_details 'calc w=1/[\s^2^(Fo^2^)+(0.1718P)^2^+0.0000P] where P=(Fo^2^+2Fc^2^)/3'
_refine_ls_weighting_scheme calc
_refine_ls_wR_factor_gt 0.2377
_refine_ls_wR_factor_ref 0.2657
_reflns_number_gt 4587
_reflns_number_total 7761
_reflns_threshold_expression >2sigma(I)
_cod_data_source_file cm503767r_si_002.cif
_cod_data_source_block FIR-54
_cod_depositor_comments
;
The following automatic conversions were performed:

'_symmetry_cell_setting' value 'Orthorhombic' changed to
'orthorhombic' according to
/home/saulius/struct/COD-crude-data--automatic-downloads/rss-feeds/ACS/lib/dictionaries/cif_core.dic
dictionary named 'cif_core.dic' version 2.4.2 from
2011-04-26.

'_refine_ls_hydrogen_treatment' value 'CONSTR' changed
to 'constr' according to
/home/saulius/struct/COD-crude-data--automatic-downloads/rss-feeds/ACS/lib/dictionaries/cif_core.dic
dictionary named 'cif_core.dic' version 2.4.2 from 2011-04-26.

Automatic conversion script
Id: cif_fix_values 2935 2014-11-11 08:27:57Z andrius 

 Adding full bibliography for 4002148--4002150.cif.
;
_cod_original_sg_symbol_H-M Pnna
_cod_database_code 4002149

loop_
_symmetry_equiv_pos_as_xyz
'x, y, z'
'-x+1/2, -y, z'
'-x+1/2, y+1/2, -z+1/2'
'x, -y+1/2, -z+1/2'
'-x, -y, -z'
'x-1/2, y, -z'
'x-1/2, -y-1/2, z-1/2'
'-x, y-1/2, z-1/2'

loop_
_atom_site_label
_atom_site_type_symbol
_atom_site_fract_x
_atom_site_fract_y
_atom_site_fract_z
_atom_site_U_iso_or_equiv
_atom_site_adp_type
_atom_site_occupancy
_atom_site_symmetry_multiplicity
_atom_site_calc_flag
_atom_site_refinement_flags
Zn1 Zn 0.131552(19) 0.511184(17) 0.90457(7) 0.0746(2) Uani 1 1 d .
N7 N 0.36746(11) 0.33949(11) 0.4006(3) 0.0684(8) Uani 1 1 d .
N4 N 0.38898(13) 0.07802(10) 0.6425(4) 0.0704(8) Uani 1 1 d .
N5 N 0.51327(12) 0.42657(11) 0.0927(3) 0.0679(8) Uani 1 1 d .
N6 N 0.57508(12) 0.47100(11) 0.0550(4) 0.0720(8) Uani 1 1 d .
N3 N 0.39479(11) 0.15532(10) 0.6213(3) 0.0623(7) Uani 1 1 d .
C6 C 0.40195(13) 0.36160(11) 0.3189(4) 0.0616(8) Uani 1 1 d .
C7 C 0.37168(14) 0.11606(13) 0.5789(4) 0.0651(9) Uani 1 1 d .
H7A H 0.3471 0.1157 0.5142 0.078 Uiso 1 1 calc R
N1 N 0.20972(13) 0.44356(14) 0.5925(4) 0.0796(9) Uani 1 1 d .
C9 C 0.41765(14) 0.27943(12) 0.5078(4) 0.0632(8) Uani 1 1 d .
H9A H 0.4428 0.3006 0.5043 0.076 Uiso 1 1 calc R
C10 C 0.24995(14) 0.41678(14) 0.5428(5) 0.0749(10) Uani 1 1 d .
C11 C 0.37435(14) 0.29312(12) 0.4569(4) 0.0640(8) Uani 1 1 d .
C12 C 0.38690(15) 0.20302(12) 0.5703(4) 0.0644(9) Uani 1 1 d .
C13 C 0.42852(15) 0.14129(14) 0.7162(4) 0.0698(9) Uani 1 1 d .
H13A H 0.4500 0.1607 0.7625 0.084 Uiso 1 1 calc R
C14 C 0.47408(14) 0.40528(13) 0.1659(4) 0.0660(9) Uani 1 1 d .
N2 N 0.16226(14) 0.48294(13) 0.7332(5) 0.0851(10) Uani 1 1 d .
C16 C 0.43125(14) 0.33521(12) 0.2324(4) 0.0657(9) Uani 1 1 d .
H16A H 0.4265 0.3026 0.2243 0.079 Uiso 1 1 calc R
C17 C 0.46731(15) 0.35647(13) 0.1579(4) 0.0696(9) Uani 1 1 d .
H17A H 0.4871 0.3380 0.1022 0.083 Uiso 1 1 calc R
C18 C 0.32710(14) 0.36600(13) 0.4480(4) 0.0652(9) Uani 1 1 d .
C19 C 0.27618(18) 0.39116(17) 0.6370(5) 0.0827(12) Uani 1 1 d .
H19A H 0.2678 0.3905 0.7319 0.099 Uiso 1 1 calc R
C20 C 0.34371(15) 0.21609(13) 0.5217(5) 0.0750(10) Uani 1 1 d .
H20A H 0.3185 0.1951 0.5272 0.090 Uiso 1 1 calc R
C21 C 0.42428(15) 0.23421(12) 0.5645(4) 0.0643(9) Uani 1 1 d .
H21A H 0.4537 0.2251 0.5982 0.077 Uiso 1 1 calc R
C22 C 0.54068(16) 0.46076(14) 0.1425(5) 0.0763(10) Uani 1 1 d .
H22A H 0.5361 0.4757 0.2289 0.092 Uiso 1 1 calc R
C23 C 0.40877(15) 0.41097(13) 0.3244(5) 0.0795(11) Uani 1 1 d .
H23A H 0.3890 0.4296 0.3799 0.095 Uiso 1 1 calc R
C24 C 0.33766(15) 0.26112(14) 0.4640(5) 0.0767(10) Uani 1 1 d .
H24A H 0.3083 0.2699 0.4295 0.092 Uiso 1 1 calc R
C25 C 0.44456(15) 0.43232(13) 0.2480(5) 0.0763(10) Uani 1 1 d .
H25A H 0.4486 0.4651 0.2523 0.092 Uiso 1 1 calc R
C26 C 0.42422(16) 0.09329(14) 0.7291(5) 0.0748(10) Uani 1 1 d .
H26A H 0.4424 0.0740 0.7875 0.090 Uiso 1 1 calc R
C27 C 0.31546(16) 0.36601(17) 0.5901(5) 0.0813(11) Uani 1 1 d .
H27A H 0.3339 0.3492 0.6542 0.098 Uiso 1 1 calc R
C29 C 0.20179(15) 0.45928(14) 0.7244(6) 0.0816(12) Uani 1 1 d .
H29A H 0.2219 0.4540 0.8002 0.098 Uiso 1 1 calc R
C30 C 0.56813(18) 0.4426(2) -0.0602(5) 0.0928(14) Uani 1 1 d .
H30A H 0.5865 0.4423 -0.1414 0.111 Uiso 1 1 calc R
C31 C 0.26041(19) 0.4157(2) 0.4024(6) 0.1054(18) Uani 1 1 d .
H31A H 0.2418 0.4326 0.3388 0.127 Uiso 1 1 calc R
C33 C 0.52986(18) 0.4147(2) -0.0360(5) 0.0935(15) Uani 1 1 d .
H33A H 0.5175 0.3919 -0.0966 0.112 Uiso 1 1 calc R
C38 C 0.2981(2) 0.3901(2) 0.3545(6) 0.1045(18) Uani 1 1 d .
H38A H 0.3044 0.3888 0.2582 0.125 Uiso 1 1 calc R
C101 C 0.1437(3) 0.4828(3) 0.6062(8) 0.125(3) Uani 1 1 d .
H10A H 0.1153 0.4972 0.5826 0.150 Uiso 1 1 calc R
C102 C 0.1724(2) 0.4580(3) 0.5112(7) 0.128(3) Uani 1 1 d .
H10B H 0.1674 0.4525 0.4155 0.154 Uiso 1 1 calc R
O1W O 0.1696(3) 0.5167(4) 1.0676(8) 0.289(6) Uani 1 1 d .
H10I H 0.1728 0.5468 1.0992 0.347 Uiso 1 1 d R
H10J H 0.1838 0.4926 1.1134 0.347 Uiso 1 1 d R

loop_
_atom_site_aniso_label
_atom_site_aniso_U_11
_atom_site_aniso_U_22
_atom_site_aniso_U_33
_atom_site_aniso_U_23
_atom_site_aniso_U_13
_atom_site_aniso_U_12
Zn1 0.0668(4) 0.0499(3) 0.1069(5) -0.0035(2) -0.0021(3) -0.0039(2)
N7 0.0660(18) 0.0535(15) 0.086(2) 0.0089(14) 0.0151(15) 0.0021(13)
N4 0.078(2) 0.0492(13) 0.0836(19) 0.0037(14) 0.0027(17) -0.0021(14)
N5 0.0707(18) 0.0617(16) 0.0711(18) 0.0023(14) -0.0006(15) -0.0128(15)
N6 0.0723(19) 0.0554(15) 0.088(2) 0.0016(15) 0.0088(17) -0.0106(15)
N3 0.0718(18) 0.0480(13) 0.0670(16) 0.0029(12) 0.0047(14) 0.0024(13)
C6 0.068(2) 0.0477(15) 0.069(2) 0.0018(14) 0.0040(16) -0.0018(15)
C7 0.072(2) 0.0484(16) 0.075(2) 0.0023(15) 0.0021(17) 0.0005(15)
N1 0.0662(19) 0.0755(19) 0.097(2) 0.0101(18) 0.0162(17) 0.0096(17)
C9 0.075(2) 0.0499(15) 0.0645(19) -0.0052(15) 0.0085(17) -0.0022(15)
C10 0.064(2) 0.0625(18) 0.098(3) 0.008(2) 0.009(2) 0.0061(17)
C11 0.071(2) 0.0468(15) 0.074(2) 0.0001(15) 0.0102(17) 0.0053(15)
C12 0.075(2) 0.0479(16) 0.070(2) -0.0039(14) 0.0068(17) 0.0025(16)
C13 0.075(2) 0.0588(18) 0.076(2) -0.0039(17) -0.0031(19) 0.0031(17)
C14 0.068(2) 0.0580(17) 0.072(2) 0.0000(16) -0.0036(17) -0.0079(16)
N2 0.074(2) 0.0716(19) 0.110(3) 0.0000(19) 0.014(2) 0.0113(17)
C16 0.080(2) 0.0503(15) 0.0672(19) -0.0064(15) 0.0051(17) -0.0058(16)
C17 0.079(2) 0.0571(17) 0.073(2) -0.0101(16) 0.0098(19) -0.0070(17)
C18 0.068(2) 0.0534(16) 0.075(2) 0.0084(16) 0.0075(17) 0.0014(16)
C19 0.090(3) 0.087(3) 0.071(2) -0.011(2) -0.001(2) 0.018(2)
C20 0.065(2) 0.0559(17) 0.104(3) 0.005(2) 0.008(2) -0.0051(17)
C21 0.074(2) 0.0479(15) 0.071(2) -0.0056(14) -0.0038(17) 0.0059(16)
C22 0.083(3) 0.062(2) 0.083(2) -0.0143(19) 0.009(2) -0.0131(19)
C23 0.080(3) 0.0500(16) 0.108(3) -0.0057(19) 0.030(2) 0.0041(18)
C24 0.067(2) 0.0584(19) 0.104(3) 0.012(2) 0.006(2) 0.0062(17)
C25 0.083(3) 0.0509(16) 0.095(3) 0.0058(18) 0.015(2) -0.0056(18)
C26 0.085(3) 0.0561(18) 0.083(2) 0.0082(18) -0.003(2) 0.0083(18)
C27 0.073(2) 0.081(3) 0.090(3) -0.005(2) -0.003(2) 0.018(2)
C29 0.070(2) 0.062(2) 0.113(3) -0.005(2) 0.012(2) 0.0079(18)
C30 0.091(3) 0.117(4) 0.070(2) -0.010(2) 0.006(2) -0.027(3)
C31 0.096(3) 0.125(4) 0.096(3) 0.049(3) 0.022(3) 0.044(3)
C33 0.088(3) 0.116(4) 0.077(3) -0.017(3) 0.013(2) -0.035(3)
C38 0.123(4) 0.108(4) 0.082(3) 0.028(3) 0.023(3) 0.043(3)
C101 0.095(4) 0.145(6) 0.135(5) 0.019(4) 0.021(4) 0.054(4)
C102 0.088(4) 0.198(8) 0.099(3) 0.006(4) 0.003(3) 0.058(4)
O1W 0.279(10) 0.375(15) 0.214(7) -0.073(8) -0.193(8) 0.071(9)

loop_
_atom_type_symbol
_atom_type_description
_atom_type_scat_dispersion_real
_atom_type_scat_dispersion_imag
_atom_type_scat_source
C C 0.0181 0.0091 'International Tables Vol C Tables 4.2.6.8 and 6.1.1.4'
H H 0.0000 0.0000 'International Tables Vol C Tables 4.2.6.8 and 6.1.1.4'
N N 0.0311 0.0180 'International Tables Vol C Tables 4.2.6.8 and 6.1.1.4'
O O 0.0492 0.0322 'International Tables Vol C Tables 4.2.6.8 and 6.1.1.4'
Zn Zn -1.5491 0.6778 'International Tables Vol C Tables 4.2.6.8 and 6.1.1.4'

loop_
_geom_angle_atom_site_label_1
_geom_angle_atom_site_label_2
_geom_angle_atom_site_label_3
_geom_angle
_geom_angle_site_symmetry_1
_geom_angle_site_symmetry_3
O1W Zn1 N6 110.4(4) . 6_556
O1W Zn1 N2 116.4(4) . .
N6 Zn1 N2 106.30(15) 6_556 .
O1W Zn1 N4 105.6(4) . 3_556
N6 Zn1 N4 109.65(14) 6_556 3_556
N2 Zn1 N4 108.37(15) . 3_556
C6 N7 C11 121.3(3) . .
C6 N7 C18 120.2(3) . .
C11 N7 C18 117.8(3) . .
C7 N4 C26 107.0(3) . .
C7 N4 Zn1 123.0(3) . 3_546
C26 N4 Zn1 129.7(3) . 3_546
C22 N5 C33 107.2(4) . .
C22 N5 C14 125.8(3) . .
C33 N5 C14 127.0(3) . .
C22 N6 C30 105.6(4) . .
C22 N6 Zn1 126.9(3) . 6_656
C30 N6 Zn1 126.8(3) . 6_656
C7 N3 C13 107.5(3) . .
C7 N3 C12 125.9(3) . .
C13 N3 C12 126.5(3) . .
C16 C6 N7 120.8(3) . .
C16 C6 C23 118.0(3) . .
N7 C6 C23 121.1(3) . .
N4 C7 N3 110.2(3) . .
N4 C7 H7A 124.9 . .
N3 C7 H7A 124.9 . .
C29 N1 C102 107.2(4) . .
C29 N1 C10 127.3(4) . .
C102 N1 C10 125.5(4) . .
C11 C9 C21 120.7(4) . .
C11 C9 H9A 119.6 . .
C21 C9 H9A 119.6 . .
C31 C10 C19 120.5(4) . .
C31 C10 N1 120.0(4) . .
C19 C10 N1 119.4(4) . .
C9 C11 C24 118.5(3) . .
C9 C11 N7 120.7(3) . .
C24 C11 N7 120.8(4) . .
C20 C12 C21 120.7(3) . .
C20 C12 N3 120.3(3) . .
C21 C12 N3 119.0(3) . .
C26 C13 N3 106.3(4) . .
C26 C13 H13A 126.8 . .
N3 C13 H13A 126.8 . .
C25 C14 C17 119.6(4) . .
C25 C14 N5 121.0(3) . .
C17 C14 N5 119.4(4) . .
C29 N2 C101 106.6(5) . .
C29 N2 Zn1 128.7(4) . .
C101 N2 Zn1 124.6(4) . .
C17 C16 C6 121.2(3) . .
C17 C16 H16A 119.4 . .
C6 C16 H16A 119.4 . .
C16 C17 C14 120.2(4) . .
C16 C17 H17A 119.9 . .
C14 C17 H17A 119.9 . .
C38 C18 C27 118.6(4) . .
C38 C18 N7 121.8(4) . .
C27 C18 N7 119.5(4) . .
C10 C19 C27 119.7(4) . .
C10 C19 H19A 120.2 . .
C27 C19 H19A 120.2 . .
C12 C20 C24 119.4(4) . .
C12 C20 H20A 120.3 . .
C24 C20 H20A 120.3 . .
C12 C21 C9 119.4(4) . .
C12 C21 H21A 120.3 . .
C9 C21 H21A 120.3 . .
N6 C22 N5 111.8(4) . .
N6 C22 H22A 124.1 . .
N5 C22 H22A 124.1 . .
C25 C23 C6 120.7(4) . .
C25 C23 H23A 119.6 . .
C6 C23 H23A 119.6 . .
C11 C24 C20 121.3(4) . .
C11 C24 H24A 119.3 . .
C20 C24 H24A 119.3 . .
C14 C25 C23 120.3(3) . .
C14 C25 H25A 119.8 . .
C23 C25 H25A 119.8 . .
C13 C26 N4 108.9(4) . .
C13 C26 H26A 125.6 . .
N4 C26 H26A 125.6 . .
C18 C27 C19 120.0(4) . .
C18 C27 H27A 120.0 . .
C19 C27 H27A 120.0 . .
N2 C29 N1 111.7(5) . .
N2 C29 H29A 124.1 . .
N1 C29 H29A 124.1 . .
C33 C30 N6 108.5(4) . .
C33 C30 H30A 125.7 . .
N6 C30 H30A 125.7 . .
C10 C31 C38 120.3(4) . .
C10 C31 H31A 119.8 . .
C38 C31 H31A 119.8 . .
N5 C33 C30 106.8(4) . .
N5 C33 H33A 126.6 . .
C30 C33 H33A 126.6 . .
C31 C38 C18 120.7(5) . .
C31 C38 H38A 119.6 . .
C18 C38 H38A 119.6 . .
N2 C101 C102 110.8(5) . .
N2 C101 H10A 124.6 . .
C102 C101 H10A 124.6 . .
N1 C102 C101 103.7(6) . .
N1 C102 H10B 128.2 . .
C101 C102 H10B 128.2 . .
Zn1 O1W H10I 114.0 . .
Zn1 O1W H10J 126.0 . .
H10I O1W H10J 120.0 . .

loop_
_geom_bond_atom_site_label_1
_geom_bond_atom_site_label_2
_geom_bond_distance
_geom_bond_site_symmetry_2
Zn1 O1W 1.892(5) .
Zn1 N6 1.999(3) 6_556
Zn1 N2 2.007(4) .
Zn1 N4 2.016(3) 3_556
N7 C6 1.395(5) .
N7 C11 1.421(5) .
N7 C18 1.439(5) .
N4 C7 1.321(5) .
N4 C26 1.364(6) .
N4 Zn1 2.016(3) 3_546
N5 C22 1.323(5) .
N5 C33 1.349(6) .
N5 C14 1.442(5) .
N6 C22 1.313(5) .
N6 C30 1.367(6) .
N6 Zn1 1.999(3) 6_656
N3 C7 1.345(5) .
N3 C13 1.372(5) .
N3 C12 1.442(4) .
C6 C16 1.383(5) .
C6 C23 1.401(5) .
C7 H7A 0.9300 .
N1 C29 1.345(6) .
N1 C102 1.371(7) .
N1 C10 1.447(5) .
C9 C11 1.376(5) .
C9 C21 1.392(5) .
C9 H9A 0.9300 .
C10 C31 1.364(7) .
C10 C19 1.367(6) .
C11 C24 1.378(5) .
C12 C20 1.361(6) .
C12 C21 1.378(5) .
C13 C26 1.359(5) .
C13 H13A 0.9300 .
C14 C25 1.373(6) .
C14 C17 1.387(5) .
N2 C29 1.308(5) .
N2 C101 1.314(8) .
C16 C17 1.380(5) .
C16 H16A 0.9300 .
C17 H17A 0.9300 .
C18 C38 1.385(6) .
C18 C27 1.387(6) .
C19 C27 1.394(6) .
C19 H19A 0.9300 .
C20 C24 1.389(5) .
C20 H20A 0.9300 .
C21 H21A 0.9300 .
C22 H22A 0.9300 .
C23 C25 1.385(6) .
C23 H23A 0.9300 .
C24 H24A 0.9300 .
C25 H25A 0.9300 .
C26 H26A 0.9300 .
C27 H27A 0.9300 .
C29 H29A 0.9300 .
C30 C33 1.359(7) .
C30 H30A 0.9300 .
C31 C38 1.369(7) .
C31 H31A 0.9300 .
C33 H33A 0.9300 .
C38 H38A 0.9300 .
C101 C102 1.402(9) .
C101 H10A 0.9300 .
C102 H10B 0.9300 .
O1W H10I 0.8999 .
O1W H10J 0.9001 .

loop_
_geom_torsion_atom_site_label_1
_geom_torsion_atom_site_label_2
_geom_torsion_atom_site_label_3
_geom_torsion_atom_site_label_4
_geom_torsion
_geom_torsion_site_symmetry_1
C11 N7 C6 C16 32.5(5) .
C18 N7 C6 C16 -157.1(4) .
C11 N7 C6 C23 -145.9(4) .
C18 N7 C6 C23 24.5(6) .
C26 N4 C7 N3 0.3(5) .
Zn1 N4 C7 N3 -174.1(2) 3_546
C13 N3 C7 N4 0.2(4) .
C12 N3 C7 N4 177.3(3) .
C29 N1 C10 C31 -160.0(5) .
C102 N1 C10 C31 19.4(8) .
C29 N1 C10 C19 22.5(6) .
C102 N1 C10 C19 -158.1(6) .
C21 C9 C11 C24 0.3(6) .
C21 C9 C11 N7 179.2(3) .
C6 N7 C11 C9 38.5(5) .
C18 N7 C11 C9 -132.0(4) .
C6 N7 C11 C24 -142.6(4) .
C18 N7 C11 C24 46.8(5) .
C7 N3 C12 C20 28.4(6) .
C13 N3 C12 C20 -154.9(4) .
C7 N3 C12 C21 -148.1(4) .
C13 N3 C12 C21 28.5(5) .
C7 N3 C13 C26 -0.6(4) .
C12 N3 C13 C26 -177.7(4) .
C22 N5 C14 C25 38.5(6) .
C33 N5 C14 C25 -143.7(5) .
C22 N5 C14 C17 -138.8(5) .
C33 N5 C14 C17 39.0(6) .
O1W Zn1 N2 C29 14.8(6) .
N6 Zn1 N2 C29 -108.6(4) 6_556
N4 Zn1 N2 C29 133.6(4) 3_556
O1W Zn1 N2 C101 -169.5(7) .
N6 Zn1 N2 C101 67.1(6) 6_556
N4 Zn1 N2 C101 -50.7(6) 3_556
N7 C6 C16 C17 -176.0(4) .
C23 C6 C16 C17 2.5(6) .
C6 C16 C17 C14 -1.6(6) .
C25 C14 C17 C16 -0.3(6) .
N5 C14 C17 C16 177.1(3) .
C6 N7 C18 C38 55.2(6) .
C11 N7 C18 C38 -134.1(5) .
C6 N7 C18 C27 -127.6(4) .
C11 N7 C18 C27 43.1(5) .
C31 C10 C19 C27 3.7(8) .
N1 C10 C19 C27 -178.8(4) .
C21 C12 C20 C24 1.0(6) .
N3 C12 C20 C24 -175.5(4) .
C20 C12 C21 C9 -0.3(6) .
N3 C12 C21 C9 176.3(3) .
C11 C9 C21 C12 -0.4(5) .
C30 N6 C22 N5 2.2(5) .
Zn1 N6 C22 N5 -168.4(3) 6_656
C33 N5 C22 N6 -1.8(6) .
C14 N5 C22 N6 176.4(4) .
C16 C6 C23 C25 -1.6(7) .
N7 C6 C23 C25 176.9(4) .
C9 C11 C24 C20 0.4(6) .
N7 C11 C24 C20 -178.5(4) .
C12 C20 C24 C11 -1.0(7) .
C17 C14 C25 C23 1.2(7) .
N5 C14 C25 C23 -176.1(4) .
C6 C23 C25 C14 -0.3(7) .
N3 C13 C26 N4 0.8(5) .
C7 N4 C26 C13 -0.7(5) .
Zn1 N4 C26 C13 173.3(3) 3_546
C38 C18 C27 C19 -2.0(7) .
N7 C18 C27 C19 -179.3(4) .
C10 C19 C27 C18 -1.7(7) .
C101 N2 C29 N1 0.2(6) .
Zn1 N2 C29 N1 176.5(3) .
C102 N1 C29 N2 -0.4(6) .
C10 N1 C29 N2 179.1(4) .
C22 N6 C30 C33 -1.7(6) .
Zn1 N6 C30 C33 168.8(4) 6_656
C19 C10 C31 C38 -1.8(9) .
N1 C10 C31 C38 -179.3(5) .
C22 N5 C33 C30 0.6(6) .
C14 N5 C33 C30 -177.5(4) .
N6 C30 C33 N5 0.7(7) .
C10 C31 C38 C18 -2.0(10) .
C27 C18 C38 C31 3.9(8) .
N7 C18 C38 C31 -178.8(5) .
C29 N2 C101 C102 0.0(8) .
Zn1 N2 C101 C102 -176.5(5) .
C29 N1 C102 C101 0.3(8) .
C10 N1 C102 C101 -179.2(5) .
N2 C101 C102 N1 -0.2(9) .

loop_
_platon_squeeze_void_nr
_platon_squeeze_void_average_x
_platon_squeeze_void_average_y
_platon_squeeze_void_average_z
_platon_squeeze_void_volume
_platon_squeeze_void_count_electrons
1 -0.002 -0.012 0.003 3334.7 874.2
